data_1502859
loop_
_publ_author_name
'Meyer, Angelica M.'
'Katz, Christopher E.'
'Li, Sze-Wan'
'Vander Velde, David'
'Aub\'e, Jeffrey'

_publ_section_title
;
 A tandem Prins/Schmidt reaction approach to marine alkaloids: formal and
 total syntheses of lepadiformines A and C.
;
_journal_issue 6
_journal_name_full 'Organic letters'
_journal_page_first 1244
_journal_page_last 1247
_journal_paper_doi 10.1021/ol100113r
_journal_volume 12
_journal_year 2010
_chemical_formula_moiety 'C18 H31 N O2'
_chemical_formula_sum 'C18 H31 N O2'
_chemical_formula_weight 293.44
_chemical_name_systematic
; 
 ? 
;
_space_group_IT_number 2
_symmetry_cell_setting triclinic
_symmetry_space_group_name_Hall '-P 1'
_symmetry_space_group_name_H-M 'P -1'
_atom_sites_solution_hydrogens geom
_atom_sites_solution_primary direct
_atom_sites_solution_secondary difmap
_audit_creation_method SHELXL-97
_cell_angle_alpha 82.241(4)
_cell_angle_beta 71.089(3)
_cell_angle_gamma 83.872(4)
_cell_formula_units_Z 2
_cell_length_a 8.0408(12)
_cell_length_b 9.8552(16)
_cell_length_c 11.1629(18)
_cell_measurement_reflns_used 4523
_cell_measurement_temperature 100(2)
_cell_measurement_theta_max 26.00
_cell_measurement_theta_min 2.68
_cell_volume 827.3(2)
_computing_cell_refinement 'Bruker SMART'
_computing_data_collection 'Bruker SMART'
_computing_data_reduction 'Bruker SAINT'
_computing_molecular_graphics 'Bruker SHELXTL'
_computing_publication_material 'Bruker SHELXTL'
_computing_structure_refinement 'SHELXL-97 (Sheldrick, 1997)'
_computing_structure_solution 'SHELXS-97 (Sheldrick, 1990)'
_diffrn_ambient_temperature 100(2)
_diffrn_measured_fraction_theta_full 0.998
_diffrn_measured_fraction_theta_max 0.998
_diffrn_measurement_device_type 'Bruker APEX'
_diffrn_measurement_method '\w scans'
_diffrn_radiation_monochromator graphite
_diffrn_radiation_source 'fine-focus sealed tube'
_diffrn_radiation_type MoK\a
_diffrn_radiation_wavelength 0.71073
_diffrn_reflns_av_R_equivalents 0.0138
_diffrn_reflns_av_sigmaI/netI 0.0202
_diffrn_reflns_limit_h_max 9
_diffrn_reflns_limit_h_min -9
_diffrn_reflns_limit_k_max 12
_diffrn_reflns_limit_k_min -12
_diffrn_reflns_limit_l_max 13
_diffrn_reflns_limit_l_min -13
_diffrn_reflns_number 7211
_diffrn_reflns_theta_full 26.00
_diffrn_reflns_theta_max 26.00
_diffrn_reflns_theta_min 2.09
_diffrn_standards_number 0
_exptl_absorpt_coefficient_mu 0.075
_exptl_absorpt_correction_T_max 0.9837
_exptl_absorpt_correction_T_min 0.9691
_exptl_absorpt_correction_type multi-scan
_exptl_absorpt_process_details 'SADABS (2000)'
_exptl_crystal_colour colorless
_exptl_crystal_density_diffrn 1.178
_exptl_crystal_density_method 'not measured'
_exptl_crystal_description block
_exptl_crystal_F_000 324
_exptl_crystal_size_max 0.42
_exptl_crystal_size_mid 0.40
_exptl_crystal_size_min 0.22
_refine_diff_density_max 0.347
_refine_diff_density_min -0.173
_refine_diff_density_rms 0.044
_refine_ls_extinction_method none
_refine_ls_goodness_of_fit_ref 1.060
_refine_ls_hydrogen_treatment noref
_refine_ls_matrix_type full
_refine_ls_number_parameters 190
_refine_ls_number_reflns 3252
_refine_ls_number_restraints 0
_refine_ls_restrained_S_all 1.060
_refine_ls_R_factor_all 0.0496
_refine_ls_R_factor_gt 0.0449
_refine_ls_shift/su_max 0.000
_refine_ls_shift/su_mean 0.000
_refine_ls_structure_factor_coef Fsqd
_refine_ls_weighting_details 'calc w=1/[\s^2^(Fo^2^)+(0.0700P)^2^+0.2300P] where P=(Fo^2^+2Fc^2^)/3'
_refine_ls_weighting_scheme calc
_refine_ls_wR_factor_gt 0.1235
_refine_ls_wR_factor_ref 0.1283
_reflns_number_gt 2893
_reflns_number_total 3252
_reflns_threshold_expression >2sigma(I)
_cod_data_source_file ol100113r_si_002.cif
_cod_data_source_block Cmpd_22a_(04014)
_cod_depositor_comments
;
The following automatic conversions were performed:

'_symmetry_cell_setting' value 'Triclinic' changed to 'triclinic'
according to /home/saulius/struct/CIF-dictionaries/cif_core.dic
dictionary named 'cif_core.dic' version 2.4.2 from 2011-04-26.

Automatic conversion script
Id: cif_fix_values 1715 2011-07-08 13:25:40Z adriana 
;
_cod_database_code 1502859

loop_
_symmetry_equiv_pos_as_xyz
'x, y, z'
'-x, -y, -z'

loop_
_atom_site_label
_atom_site_type_symbol
_atom_site_fract_x
_atom_site_fract_y
_atom_site_fract_z
_atom_site_U_iso_or_equiv
_atom_site_adp_type
_atom_site_occupancy
_atom_site_symmetry_multiplicity
_atom_site_calc_flag
_atom_site_refinement_flags
N1 N 0.41146(13) 0.22204(10) 0.28174(10) 0.0227(2) Uani 1 1 d .
C2 C 0.52236(16) 0.14893(13) 0.33892(12) 0.0258(3) Uani 1 1 d .
C3 C 0.52866(17) -0.00033(14) 0.31943(13) 0.0304(3) Uani 1 1 d .
H3A H 0.4754 -0.0558 0.4014 0.036 Uiso 1 1 calc R
H3B H 0.6518 -0.0366 0.2817 0.036 Uiso 1 1 calc R
C4 C 0.42363(17) -0.00369(13) 0.22942(13) 0.0294(3) Uani 1 1 d .
H4A H 0.3486 -0.0827 0.2559 0.035 Uiso 1 1 calc R
H4B H 0.5030 -0.0107 0.1414 0.035 Uiso 1 1 calc R
C5 C 0.30899(16) 0.13354(12) 0.23785(11) 0.0229(3) Uani 1 1 d .
C6 C 0.29402(17) 0.19081(13) 0.10684(12) 0.0267(3) Uani 1 1 d .
H6A H 0.2379 0.2852 0.1109 0.032 Uiso 1 1 calc R
H6B H 0.4133 0.1950 0.0438 0.032 Uiso 1 1 calc R
C7 C 0.18459(18) 0.10059(14) 0.06407(12) 0.0291(3) Uani 1 1 d .
H7A H 0.1747 0.1402 -0.0199 0.035 Uiso 1 1 calc R
H7B H 0.2442 0.0076 0.0550 0.035 Uiso 1 1 calc R
C8 C 0.00098(18) 0.09093(14) 0.16110(13) 0.0298(3) Uani 1 1 d .
H8A H -0.0669 0.0300 0.1337 0.036 Uiso 1 1 calc R
H8B H -0.0618 0.1831 0.1650 0.036 Uiso 1 1 calc R
C9 C 0.01119(17) 0.03468(14) 0.29361(12) 0.0268(3) Uani 1 1 d .
H9A H 0.0596 -0.0620 0.2916 0.032 Uiso 1 1 calc R
H9B H -0.1094 0.0358 0.3552 0.032 Uiso 1 1 calc R
C10 C 0.12621(16) 0.11699(13) 0.33999(12) 0.0246(3) Uani 1 1 d .
H10 H 0.1467 0.0616 0.4165 0.029 Uiso 1 1 calc R
C11 C 0.03480(16) 0.25533(14) 0.38226(12) 0.0263(3) Uani 1 1 d .
H11 H -0.0003 0.3088 0.3105 0.032 Uiso 1 1 calc R
C12 C 0.15563(17) 0.33864(14) 0.41947(13) 0.0281(3) Uani 1 1 d .
H12A H 0.1816 0.2904 0.4958 0.034 Uiso 1 1 calc R
H12B H 0.0952 0.4291 0.4414 0.034 Uiso 1 1 calc R
C13 C 0.32770(16) 0.35969(13) 0.31146(12) 0.0252(3) Uani 1 1 d .
H13 H 0.2956 0.4035 0.2351 0.030 Uiso 1 1 calc R
O14 O 0.60328(12) 0.19500(10) 0.39945(9) 0.0331(3) Uani 1 1 d .
O15 O -0.11901(11) 0.23627(10) 0.49037(8) 0.0306(2) Uani 1 1 d .
H15 H -0.2030 0.2200 0.4663 0.037 Uiso 1 1 d R
C16 C 0.44455(17) 0.45688(13) 0.33816(13) 0.0291(3) Uani 1 1 d .
H16A H 0.3778 0.5466 0.3539 0.035 Uiso 1 1 calc R
H16B H 0.4725 0.4191 0.4167 0.035 Uiso 1 1 calc R
C17 C 0.61620(18) 0.47971(14) 0.23038(13) 0.0294(3) Uani 1 1 d .
H17A H 0.5890 0.5255 0.1537 0.035 Uiso 1 1 calc R
H17B H 0.6787 0.3896 0.2094 0.035 Uiso 1 1 calc R
C18 C 0.73688(18) 0.56694(14) 0.26430(13) 0.0299(3) Uani 1 1 d .
H18A H 0.6769 0.6590 0.2799 0.036 Uiso 1 1 calc R
H18B H 0.7571 0.5242 0.3443 0.036 Uiso 1 1 calc R
C19 C 0.91394(17) 0.58331(13) 0.16139(12) 0.0273(3) Uani 1 1 d .
H19A H 0.8939 0.6265 0.0814 0.033 Uiso 1 1 calc R
H19B H 0.9738 0.4913 0.1455 0.033 Uiso 1 1 calc R
C20 C 1.03408(18) 0.66988(14) 0.19620(13) 0.0313(3) Uani 1 1 d .
H20A H 0.9741 0.7619 0.2118 0.038 Uiso 1 1 calc R
H20B H 1.0533 0.6268 0.2765 0.038 Uiso 1 1 calc R
C21 C 1.21199(19) 0.68650(15) 0.09440(14) 0.0354(3) Uani 1 1 d .
H21A H 1.2855 0.7374 0.1252 0.053 Uiso 1 1 d R
H21B H 1.1950 0.7370 0.0169 0.053 Uiso 1 1 d R
H21C H 1.2702 0.5958 0.0755 0.053 Uiso 1 1 d R

loop_
_atom_site_aniso_label
_atom_site_aniso_U_11
_atom_site_aniso_U_22
_atom_site_aniso_U_33
_atom_site_aniso_U_23
_atom_site_aniso_U_13
_atom_site_aniso_U_12
N1 0.0203(5) 0.0261(5) 0.0250(5) -0.0076(4) -0.0092(4) -0.0038(4)
C2 0.0197(6) 0.0324(7) 0.0265(6) -0.0043(5) -0.0077(5) -0.0045(5)
C3 0.0241(6) 0.0313(7) 0.0398(7) -0.0056(6) -0.0150(6) -0.0015(5)
C4 0.0292(7) 0.0298(7) 0.0336(7) -0.0091(5) -0.0138(6) -0.0006(5)
C5 0.0231(6) 0.0254(6) 0.0241(6) -0.0067(5) -0.0104(5) -0.0041(5)
C6 0.0305(7) 0.0294(7) 0.0232(6) -0.0055(5) -0.0104(5) -0.0058(5)
C7 0.0371(7) 0.0313(7) 0.0249(6) -0.0060(5) -0.0159(6) -0.0055(5)
C8 0.0302(7) 0.0345(7) 0.0326(7) -0.0083(5) -0.0181(6) -0.0049(5)
C9 0.0249(6) 0.0320(7) 0.0276(6) -0.0072(5) -0.0112(5) -0.0061(5)
C10 0.0234(6) 0.0298(6) 0.0242(6) -0.0050(5) -0.0109(5) -0.0045(5)
C11 0.0229(6) 0.0337(7) 0.0250(6) -0.0073(5) -0.0095(5) -0.0024(5)
C12 0.0253(7) 0.0308(7) 0.0318(7) -0.0134(5) -0.0102(5) -0.0008(5)
C13 0.0252(6) 0.0259(6) 0.0285(6) -0.0088(5) -0.0113(5) -0.0023(5)
O14 0.0284(5) 0.0398(6) 0.0394(5) -0.0071(4) -0.0201(4) -0.0060(4)
O15 0.0207(5) 0.0471(6) 0.0271(5) -0.0110(4) -0.0088(4) -0.0032(4)
C16 0.0286(7) 0.0298(7) 0.0334(7) -0.0116(5) -0.0115(6) -0.0055(5)
C17 0.0326(7) 0.0299(7) 0.0298(7) -0.0072(5) -0.0122(6) -0.0083(5)
C18 0.0307(7) 0.0295(7) 0.0331(7) -0.0101(5) -0.0112(6) -0.0063(5)
C19 0.0331(7) 0.0255(6) 0.0273(6) -0.0036(5) -0.0134(6) -0.0061(5)
C20 0.0334(7) 0.0338(7) 0.0311(7) -0.0070(5) -0.0128(6) -0.0079(6)
C21 0.0369(8) 0.0380(8) 0.0339(7) -0.0025(6) -0.0124(6) -0.0109(6)

loop_
_atom_type_symbol
_atom_type_description
_atom_type_scat_dispersion_real
_atom_type_scat_dispersion_imag
_atom_type_scat_source
C C 0.0033 0.0016 'International Tables Vol C Tables 4.2.6.8 and 6.1.1.4'
H H 0.0000 0.0000 'International Tables Vol C Tables 4.2.6.8 and 6.1.1.4'
N N 0.0061 0.0033 'International Tables Vol C Tables 4.2.6.8 and 6.1.1.4'
O O 0.0106 0.0060 'International Tables Vol C Tables 4.2.6.8 and 6.1.1.4'

loop_
_geom_angle_atom_site_label_1
_geom_angle_atom_site_label_2
_geom_angle_atom_site_label_3
_geom_angle
C2 N1 C13 124.90(10)
C2 N1 C5 112.77(10)
C13 N1 C5 115.84(9)
O14 C2 N1 126.08(12)
O14 C2 C3 124.92(11)
N1 C2 C3 108.99(10)
C2 C3 C4 105.25(10)
C2 C3 H3A 110.7
C4 C3 H3A 110.7
C2 C3 H3B 110.7
C4 C3 H3B 110.7
H3A C3 H3B 108.8
C3 C4 C5 105.12(10)
C3 C4 H4A 110.7
C5 C4 H4A 110.7
C3 C4 H4B 110.7
C5 C4 H4B 110.7
H4A C4 H4B 108.8
N1 C5 C6 111.35(10)
N1 C5 C4 101.99(9)
C6 C5 C4 110.65(10)
N1 C5 C10 109.03(9)
C6 C5 C10 112.21(10)
C4 C5 C10 111.15(10)
C7 C6 C5 110.85(10)
C7 C6 H6A 109.5
C5 C6 H6A 109.5
C7 C6 H6B 109.5
C5 C6 H6B 109.5
H6A C6 H6B 108.1
C8 C7 C6 110.32(10)
C8 C7 H7A 109.6
C6 C7 H7A 109.6
C8 C7 H7B 109.6
C6 C7 H7B 109.6
H7A C7 H7B 108.1
C7 C8 C9 111.08(10)
C7 C8 H8A 109.4
C9 C8 H8A 109.4
C7 C8 H8B 109.4
C9 C8 H8B 109.4
H8A C8 H8B 108.0
C8 C9 C10 113.10(10)
C8 C9 H9A 109.0
C10 C9 H9A 109.0
C8 C9 H9B 109.0
C10 C9 H9B 109.0
H9A C9 H9B 107.8
C11 C10 C9 112.58(10)
C11 C10 C5 112.18(10)
C9 C10 C5 110.54(10)
C11 C10 H10 107.1
C9 C10 H10 107.1
C5 C10 H10 107.1
O15 C11 C12 107.28(10)
O15 C11 C10 111.13(10)
C12 C11 C10 111.52(10)
O15 C11 H11 109.0
C12 C11 H11 109.0
C10 C11 H11 109.0
C11 C12 C13 111.27(10)
C11 C12 H12A 109.4
C13 C12 H12A 109.4
C11 C12 H12B 109.4
C13 C12 H12B 109.4
H12A C12 H12B 108.0
N1 C13 C12 107.15(10)
N1 C13 C16 115.29(10)
C12 C13 C16 113.25(10)
N1 C13 H13 106.9
C12 C13 H13 106.9
C16 C13 H13 106.9
C11 O15 H15 109.5
C17 C16 C13 113.74(10)
C17 C16 H16A 108.8
C13 C16 H16A 108.8
C17 C16 H16B 108.8
C13 C16 H16B 108.8
H16A C16 H16B 107.7
C16 C17 C18 112.52(10)
C16 C17 H17A 109.1
C18 C17 H17A 109.1
C16 C17 H17B 109.1
C18 C17 H17B 109.1
H17A C17 H17B 107.8
C19 C18 C17 113.39(10)
C19 C18 H18A 108.9
C17 C18 H18A 108.9
C19 C18 H18B 108.9
C17 C18 H18B 108.9
H18A C18 H18B 107.7
C18 C19 C20 113.10(10)
C18 C19 H19A 109.0
C20 C19 H19A 109.0
C18 C19 H19B 109.0
C20 C19 H19B 109.0
H19A C19 H19B 107.8
C21 C20 C19 113.66(11)
C21 C20 H20A 108.8
C19 C20 H20A 108.8
C21 C20 H20B 108.8
C19 C20 H20B 108.8
H20A C20 H20B 107.7
C20 C21 H21A 109.5
C20 C21 H21B 109.5
H21A C21 H21B 109.5
C20 C21 H21C 109.5
H21A C21 H21C 109.5
H21B C21 H21C 109.5

loop_
_geom_bond_atom_site_label_1
_geom_bond_atom_site_label_2
_geom_bond_distance
N1 C2 1.3526(16)
N1 C13 1.4784(16)
N1 C5 1.4866(14)
C2 O14 1.2316(15)
C2 C3 1.5090(18)
C3 C4 1.5128(17)
C3 H3A 0.9900
C3 H3B 0.9900
C4 C5 1.5490(17)
C4 H4A 0.9900
C4 H4B 0.9900
C5 C6 1.5326(17)
C5 C10 1.5496(17)
C6 C7 1.5318(16)
C6 H6A 0.9900
C6 H6B 0.9900
C7 C8 1.5256(19)
C7 H7A 0.9900
C7 H7B 0.9900
C8 C9 1.5329(18)
C8 H8A 0.9900
C8 H8B 0.9900
C9 C10 1.5380(16)
C9 H9A 0.9900
C9 H9B 0.9900
C10 C11 1.5352(18)
C10 H10 1.0000
C11 O15 1.4291(15)
C11 C12 1.5213(17)
C11 H11 1.0000
C12 C13 1.5244(18)
C12 H12A 0.9900
C12 H12B 0.9900
C13 C16 1.5297(16)
C13 H13 1.0000
O15 H15 0.8400
C16 C17 1.5231(18)
C16 H16A 0.9900
C16 H16B 0.9900
C17 C18 1.5258(17)
C17 H17A 0.9900
C17 H17B 0.9900
C18 C19 1.5203(18)
C18 H18A 0.9900
C18 H18B 0.9900
C19 C20 1.5235(17)
C19 H19A 0.9900
C19 H19B 0.9900
C20 C21 1.5201(19)
C20 H20A 0.9900
C20 H20B 0.9900
C21 H21A 0.9800
C21 H21B 0.9800
C21 H21C 0.9800

loop_
_geom_hbond_atom_site_label_D
_geom_hbond_atom_site_label_H
_geom_hbond_atom_site_label_A
_geom_hbond_distance_DH
_geom_hbond_distance_HA
_geom_hbond_distance_DA
_geom_hbond_angle_DHA
_geom_hbond_site_symmetry_A
O15 H15 O14 0.84 1.98 2.8207(13) 175.3 1_455

loop_
_geom_torsion_atom_site_label_1
_geom_torsion_atom_site_label_2
_geom_torsion_atom_site_label_3
_geom_torsion_atom_site_label_4
_geom_torsion
C13 N1 C2 O14 -18.7(2)
C5 N1 C2 O14 -169.04(12)
C13 N1 C2 C3 160.04(11)
C5 N1 C2 C3 9.68(14)
O14 C2 C3 C4 -174.62(12)
N1 C2 C3 C4 6.64(14)
C2 C3 C4 C5 -19.16(13)
C2 N1 C5 C6 -139.28(11)
C13 N1 C5 C6 67.50(13)
C2 N1 C5 C4 -21.24(13)
C13 N1 C5 C4 -174.46(10)
C2 N1 C5 C10 96.37(12)
C13 N1 C5 C10 -56.85(13)
C3 C4 C5 N1 23.80(12)
C3 C4 C5 C6 142.35(11)
C3 C4 C5 C10 -92.28(12)
N1 C5 C6 C7 -178.68(10)
C4 C5 C6 C7 68.63(13)
C10 C5 C6 C7 -56.15(13)
C5 C6 C7 C8 58.26(14)
C6 C7 C8 C9 -57.27(14)
C7 C8 C9 C10 54.78(14)
C8 C9 C10 C11 74.92(13)
C8 C9 C10 C5 -51.40(14)
N1 C5 C10 C11 49.32(13)
C6 C5 C10 C11 -74.52(12)
C4 C5 C10 C11 160.99(10)
N1 C5 C10 C9 175.87(9)
C6 C5 C10 C9 52.03(13)
C4 C5 C10 C9 -72.47(12)
C9 C10 C11 O15 64.06(13)
C5 C10 C11 O15 -170.50(9)
C9 C10 C11 C12 -176.30(10)
C5 C10 C11 C12 -50.86(13)
O15 C11 C12 C13 177.73(10)
C10 C11 C12 C13 55.84(14)
C2 N1 C13 C12 -88.34(13)
C5 N1 C13 C12 61.23(13)
C2 N1 C13 C16 38.73(17)
C5 N1 C13 C16 -171.70(10)
C11 C12 C13 N1 -58.51(13)
C11 C12 C13 C16 173.23(10)
N1 C13 C16 C17 56.59(15)
C12 C13 C16 C17 -179.49(11)
C13 C16 C17 C18 -175.03(11)
C16 C17 C18 C19 176.26(11)
C17 C18 C19 C20 -179.70(11)
C18 C19 C20 C21 179.71(11)
